data_4127370
loop_
_publ_author_name
'Ejegbavwo, Otega A.'
'Martin, Corey R.'
'Olorunfemi, Oyindamola A.'
'Leith, Gabrielle A.'
'Ly, Richard T.'
'Rice, Allison M.'
'Dolgopolova, Ekaterina A.'
'Smith, Mark D.'
'Karakalos, Stavros G.'
'Birkner, Nancy'
'Powell, Brian A.'
'Pandey, Shubham'
'Koch, Robert J.'
'Misture, Scott T.'
'Loye, Hans-Conrad Zur'
'Phillpot, Simon R.'
'Brinkman, Kyle S.'
'Shustova, Natalia B.'

_publ_section_title
;
 Thermodynamics and Electronic Properties of Heterometallic Multinuclear
 Actinide-Containing Metal-Organic Frameworks with &quot;Structural
 Memory&quot;.
;
_journal_issue 29
_journal_name_full 'Journal of the American Chemical Society'
_journal_page_first 11628
_journal_page_last 11640
_journal_paper_doi 10.1021/jacs.9b04737
_journal_volume 141
_journal_year 2019
_chemical_formula_moiety 'C84 H60 F6 O34 U6'
_chemical_formula_sum 'C84 H60 F6 O34 U6'
_chemical_formula_weight 3155.50
_space_group_crystal_system tetragonal
_space_group_IT_number 131
_space_group_name_Hall '-P 4c 2'
_space_group_name_H-M_alt 'P 42/m m c'
_symmetry_space_group_name_Hall '-P 4c 2'
_symmetry_space_group_name_H-M 'P 42/m m c'
_atom_sites_solution_hydrogens mixed
_atom_sites_solution_primary dual
_audit_creation_date 2018-05-07
_audit_creation_method
;
Olex2 1.2
(compiled 2018.04.26 svn.r3504 for OlexSys, GUI svn.r5492)
;
_cell_angle_alpha 90
_cell_angle_beta 90
_cell_angle_gamma 90
_cell_formula_units_Z 2
_cell_length_a 23.6374(10)
_cell_length_b 23.6374(10)
_cell_length_c 19.3363(9)
_cell_measurement_reflns_used 9912
_cell_measurement_temperature 100(2)
_cell_measurement_theta_max 22.399
_cell_measurement_theta_min 2.196
_cell_volume 10803.7(8)
_computing_cell_refinement 'SAINT V8.38A (?, 2016)'
_computing_data_collection 'Bruker APEX3 v2016.5-0 (Bruker, 2016)'
_computing_data_reduction 'SAINT V8.38A (?, 2016)'
_computing_molecular_graphics 'Olex2 (Dolomanov et al., 2009)'
_computing_publication_material 'Olex2 (Dolomanov et al., 2009)'
_computing_structure_refinement 'XL (Sheldrick, 2008)'
_computing_structure_solution 'ShelXT (Sheldrick, 2015)'
_diffrn_ambient_temperature 100(2)
_diffrn_detector 'Bruker PHOTON-100 area detector'
_diffrn_detector_area_resol_mean 10.4
_diffrn_detector_type 'CMOS area detector'
_diffrn_measured_fraction_theta_full 0.997
_diffrn_measured_fraction_theta_max 0.997
_diffrn_measurement_device 'three-circle diffractometer'
_diffrn_measurement_device_type 'Bruker D8 QUEST'
_diffrn_measurement_method '\w and \f scans'
_diffrn_radiation_monochromator 'mirror optics'
_diffrn_radiation_probe x-ray
_diffrn_radiation_type MoK\a
_diffrn_radiation_wavelength 0.71073
_diffrn_reflns_av_R_equivalents 0.1185
_diffrn_reflns_av_unetI/netI 0.0382
_diffrn_reflns_Laue_measured_fraction_full 0.997
_diffrn_reflns_Laue_measured_fraction_max 0.997
_diffrn_reflns_limit_h_max 25
_diffrn_reflns_limit_h_min -25
_diffrn_reflns_limit_k_max 25
_diffrn_reflns_limit_k_min -25
_diffrn_reflns_limit_l_max 20
_diffrn_reflns_limit_l_min -20
_diffrn_reflns_number 71450
_diffrn_reflns_point_group_measured_fraction_full 0.997
_diffrn_reflns_point_group_measured_fraction_max 0.997
_diffrn_reflns_theta_full 22.493
_diffrn_reflns_theta_max 22.493
_diffrn_reflns_theta_min 2.196
_diffrn_source 'microfocus sealed X-ray tube'
_diffrn_source_type 'Incoatec I\ms'
_diffrn_standards_number 0
_exptl_absorpt_coefficient_mu 4.521
_exptl_absorpt_correction_T_max 0.6453
_exptl_absorpt_correction_T_min 0.5428
_exptl_absorpt_correction_type multi-scan
_exptl_absorpt_process_details
;
SADABS-2016/2 (Bruker,2016/2) was used for absorption correction.
wR2(int) was 0.0834 before and 0.0741 after correction.
The Ratio of minimum to maximum transmission is 0.8412.
The \l/2 correction factor is Not present.
;
_exptl_crystal_colour green
_exptl_crystal_colour_primary green
_exptl_crystal_density_diffrn 0.970
_exptl_crystal_description plate
_exptl_crystal_F_000 2884
_exptl_crystal_size_max 0.18
_exptl_crystal_size_mid 0.1
_exptl_crystal_size_min 0.08
_refine_diff_density_max 1.552
_refine_diff_density_min -1.803
_refine_diff_density_rms 0.126
_refine_ls_extinction_method none
_refine_ls_goodness_of_fit_ref 1.035
_refine_ls_hydrogen_treatment constr
_refine_ls_matrix_type full
_refine_ls_number_parameters 143
_refine_ls_number_reflns 3860
_refine_ls_number_restraints 124
_refine_ls_restrained_S_all 1.065
_refine_ls_R_factor_all 0.0671
_refine_ls_R_factor_gt 0.0480
_refine_ls_shift/su_max 0.000
_refine_ls_shift/su_mean 0.000
_refine_ls_structure_factor_coef Fsqd
_refine_ls_weighting_details 'w=1/[\s^2^(Fo^2^)+(0.0679P)^2^+78.3595P] where P=(Fo^2^+2Fc^2^)/3'
_refine_ls_weighting_scheme calc
_refine_ls_wR_factor_gt 0.1233
_refine_ls_wR_factor_ref 0.1359
_reflns_Friedel_coverage 0.000
_reflns_number_gt 2879
_reflns_number_total 3860
_reflns_threshold_expression 'I > 2\s(I)'
_cod_data_source_file ja9b04737_si_004.cif
_cod_data_source_block oae416c_sq
_cod_original_cell_volume 10803.7(10)
_cod_database_code 4127370
_shelx_shelxl_version_number 2018/3
_shelx_space_group_comment
;
The symmetry employed for this shelxl refinement is uniquely defined
by the following loop, which should always be used as a source of
symmetry information in preference to the above space-group names.
They are only intended as comments.
;
_shelx_estimated_absorpt_t_max 0.714
_shelx_estimated_absorpt_t_min 0.497
_olex2_refinement_description
;
1. Fixed Uiso
 At 1.2 times of:
  All C(H) groups
 At 1.5 times of:
  All C(H,H,H) groups
2. Restrained distances
 C13-C13_$2
 1.5 with sigma of 0.02
 C9-C10
 1.48 with sigma of 0.015
 C11-C10 = C12-C11 = C13-C12
 1.39 with sigma of 0.015
 C14-C12
 1.54 with sigma of 0.02
 C8-C4
 1.54 with sigma of 0.01
 C11-C11_$3
 2.41 with sigma of 0.02
 C12-C12_$3
 2.41 with sigma of 0.02
 O8-O8_$4
 2.3 with sigma of 0.02
 C16-C15
 1.48 with sigma of 0.02
 C11-C14 \\sim C13-C14
 with sigma of 0.015
3. Restrained planarity
 C9, C10, C11, C12, C13
 with sigma of 0.01
 C13, C14, C12, C11, C10
 with sigma of 0.1
4. Uiso/Uaniso restraints and constraints
Uanis(C8) \\sim Ueq, Uanis(C4) \\sim Ueq, Uanis(C5) \\sim Ueq, Uanis(C6) \\sim
Ueq, Uanis(C3) \\sim Ueq, Uanis(C7) \\sim Ueq, Uanis(C2) \\sim Ueq, Uanis(C1)
\\sim Ueq, Uanis(O5) \\sim Ueq: with sigma of 0.01 and sigma for terminal atoms
of 0.02
Uiso(C9) = Uiso(C10) = Uiso(C11) = Uiso(C12) = Uiso(C13)
5. Rigid body (RIGU) restrains
 C8, C4, C5, C3, C6, C7, C2, C1
 with sigma for 1-2 distances of 0.004 and sigma for 1-3 distances of 0.004
6. Others
 Fixed Sof: C11(0.5) H11(0.5) C12(0.5) H12(0.25) C14(0.25) H14A(0.25)
 H14B(0.25) H14C(0.25) F16A(0.25) F16B(0.25) F16C(0.25)
 Fixed Uiso: C14(0.2) C16(0.15) F16A(0.25) F16B(0.25) F16C(0.25)
 Fixed X: F16A(0.04736) F16B(-0.00298) F16C(-0.04438)
 Fixed Y: F16A(0.22082) F16B(0.22082) F16C(0.22082)
 Fixed Z: F16A(0.529221) F16B(0.435249) F16C(0.53552)
7.a Riding coordinates:
 C11(H11), C12(H12), C14(H14A,H14B,H14C)
7.b Aromatic/amide H refined with riding coordinates:
 C3(H3), C7(H7), C6(H6)
7.c Idealised Me refined as rotating group:
 C8(H8A,H8B,H8C)
;
_platon_squeeze_void_probe_radius 1.20
_olex2_submission_special_instructions 'No special instructions were received'

loop_
_space_group_symop_operation_xyz
'x, y, z'
'-x, -y, z'
'-y, x, z+1/2'
'y, -x, z+1/2'
'-x, y, -z'
'x, -y, -z'
'y, x, -z+1/2'
'-y, -x, -z+1/2'
'-x, -y, -z'
'x, y, -z'
'y, -x, -z-1/2'
'-y, x, -z-1/2'
'x, -y, z'
'-x, y, z'
'-y, -x, z-1/2'
'y, x, z-1/2'

loop_
_atom_site_label
_atom_site_type_symbol
_atom_site_fract_x
_atom_site_fract_y
_atom_site_fract_z
_atom_site_U_iso_or_equiv
_atom_site_adp_type
_atom_site_occupancy
_atom_site_site_symmetry_order
_atom_site_calc_flag
_atom_site_refinement_flags_posn
_atom_site_refinement_flags_adp
_atom_site_refinement_flags_occupancy
U1 U 0.000000 0.41960(3) 0.40202(3) 0.0614(3) Uani 1 2 d S T P
U2 U 0.11640(3) 0.500000 0.500000 0.0306(2) Uani 1 4 d S T P
O1 O 0.0560(5) 0.5784(5) 0.500000 0.079(4) Uani 1 2 d S T P
O2 O 0.0542(4) 0.500000 0.4081(6) 0.076(4) Uani 1 2 d S T P
O3 O 0.1588(3) 0.4341(4) 0.4210(4) 0.074(2) Uani 1 1 d . . .
O4 O 0.0906(4) 0.3895(5) 0.3634(6) 0.130(5) Uani 1 1 d . . .
C1 C 0.1411(6) 0.4013(7) 0.3776(8) 0.090(4) Uani 1 1 d . U .
C2 C 0.1835(6) 0.3656(6) 0.3384(7) 0.093(4) Uani 1 1 d . U .
C3 C 0.2405(6) 0.3690(6) 0.3585(8) 0.100(4) Uani 1 1 d . U .
H3 H 0.251190 0.392901 0.395798 0.120 Uiso 1 1 calc R . .
C4 C 0.2818(6) 0.3369(7) 0.3234(8) 0.118(5) Uani 1 1 d D U .
C7 C 0.1628(7) 0.3324(7) 0.2832(8) 0.123(5) Uani 1 1 d . U .
H7 H 0.123762 0.334263 0.271713 0.147 Uiso 1 1 calc R . .
C5 C 0.2600(7) 0.2998(7) 0.2706(9) 0.123(5) Uani 1 1 d . U .
C6 C 0.1989(8) 0.2962(8) 0.2443(9) 0.142(6) Uani 1 1 d . U .
H6 H 0.186823 0.272969 0.207017 0.171 Uiso 1 1 calc R . .
C8 C 0.3437(7) 0.3381(11) 0.3508(12) 0.221(10) Uani 1 1 d D U .
H8A H 0.369982 0.334600 0.311812 0.332 Uiso 1 1 calc GR . .
H8B H 0.349494 0.306494 0.382819 0.332 Uiso 1 1 calc GR . .
H8C H 0.350548 0.373878 0.374899 0.332 Uiso 1 1 calc GR . .
O5 O 0.000000 0.4499(7) 0.2845(7) 0.122(5) Uani 1 2 d S TU P
C9 C 0.000000 0.500000 0.261(2) 0.225(13) Uiso 1 4 d DS T P
C10 C 0.000000 0.500000 0.1836(19) 0.225(13) Uiso 1 4 d DS T P
C11 C 0.0293(8) 0.4583(6) 0.1485(14) 0.225(13) Uiso 0.5 1 d D . .
H11 H 0.046299 0.427962 0.173081 0.270 Uiso 0.5 1 d R . .
C12 C 0.0291(8) 0.4587(6) 0.0764(13) 0.225(13) Uiso 0.5 1 d D . .
H12 H 0.046103 0.428461 0.051593 0.270 Uiso 0.25 1 d R . .
C13 C 0.000000 0.500000 0.0389(5) 0.225(13) Uiso 1 4 d DS T P
C14 C 0.0617(17) 0.4127(14) 0.0378(16) 0.200 Uiso 0.25 1 d D . .
H14A H 0.059603 0.416422 -0.010726 0.300 Uiso 0.25 1 d R . .
H14B H 0.100283 0.411412 0.051544 0.300 Uiso 0.25 1 d R . .
H14C H 0.043113 0.378852 0.051454 0.300 Uiso 0.25 1 d R . .
O6 O 0.2286(8) 0.500000 0.500000 0.115(7) Uani 1 4 d S T P
O8 O 0.000000 0.3185(7) 0.4384(4) 0.119(5) Uiso 1 2 d DS T P
C15 C 0.000000 0.3097(14) 0.500000 0.124(12) Uiso 1 4 d DS T P
C16 C 0.000000 0.2482(14) 0.500000 0.150 Uiso 1 4 d DS T P
F16A F 0.047360 0.220820 0.529221 0.250 Uiso 0.25 1 d . . .
F16B F -0.002980 0.220820 0.435249 0.250 Uiso 0.25 1 d . . .
F16C F -0.044380 0.220820 0.535520 0.250 Uiso 0.25 1 d . . .

loop_
_atom_site_aniso_label
_atom_site_aniso_U_11
_atom_site_aniso_U_22
_atom_site_aniso_U_33
_atom_site_aniso_U_23
_atom_site_aniso_U_13
_atom_site_aniso_U_12
U1 0.0362(3) 0.0758(5) 0.0723(5) -0.0468(4) 0.000 0.000
U2 0.0238(4) 0.0280(4) 0.0401(4) 0.000 0.000 0.000
O1 0.063(7) 0.100(9) 0.073(7) 0.000 0.000 0.044(7)
O2 0.049(6) 0.044(6) 0.135(11) 0.000 -0.048(7) 0.000
O3 0.053(5) 0.083(6) 0.087(6) -0.037(5) 0.022(4) 0.010(4)
O4 0.061(6) 0.156(10) 0.173(10) -0.114(9) 0.028(6) 0.022(6)
C1 0.074(7) 0.102(8) 0.095(8) -0.015(6) 0.031(6) 0.021(6)
C2 0.074(6) 0.097(7) 0.108(7) -0.030(6) 0.028(5) 0.017(6)
C3 0.084(6) 0.105(8) 0.110(8) -0.045(6) 0.026(6) 0.019(6)
C4 0.105(7) 0.115(8) 0.133(8) -0.046(7) 0.032(6) 0.025(6)
C7 0.110(8) 0.123(9) 0.135(8) -0.052(7) 0.023(6) 0.011(7)
C5 0.121(7) 0.117(8) 0.133(9) -0.043(7) 0.037(6) 0.026(7)
C6 0.128(8) 0.146(9) 0.153(9) -0.049(8) 0.028(7) 0.024(7)
C8 0.141(10) 0.257(18) 0.266(18) -0.080(15) -0.008(12) 0.027(13)
O5 0.112(8) 0.162(9) 0.092(8) -0.033(7) 0.000 0.000
O6 0.062(12) 0.101(15) 0.18(2) 0.000 0.000 0.000

loop_
_atom_type_symbol
_atom_type_description
_atom_type_scat_dispersion_real
_atom_type_scat_dispersion_imag
_atom_type_scat_source
C C 0.0033 0.0016 'International Tables Vol C Tables 4.2.6.8 and 6.1.1.4'
H H 0.0000 0.0000 'International Tables Vol C Tables 4.2.6.8 and 6.1.1.4'
F F 0.0171 0.0103 'International Tables Vol C Tables 4.2.6.8 and 6.1.1.4'
O O 0.0106 0.0060 'International Tables Vol C Tables 4.2.6.8 and 6.1.1.4'
U U -9.6767 9.6646 'International Tables Vol C Tables 4.2.6.8 and 6.1.1.4'

loop_
_geom_angle_atom_site_label_1
_geom_angle_atom_site_label_2
_geom_angle_atom_site_label_3
_geom_angle
_geom_angle_site_symmetry_1
_geom_angle_site_symmetry_3
U1 U1 U1 90.0 10_556 2_565
U1 U1 U2 60.366(11) 2_565 9_566
U1 U1 U2 60.464(10) 10_556 .
U1 U1 U2 60.365(11) 2_565 .
U1 U1 U2 60.465(10) 10_556 9_566
U2 U1 U2 91.433(18) . 9_566
O1 U1 U1 35.0(2) 9_566 10_556
O1 U1 U1 88.9(3) 9_566 2_565
O1 U1 U1 35.0(2) 13_565 10_556
O1 U1 U1 88.9(3) 13_565 2_565
O1 U1 U2 89.8(3) 9_566 .
O1 U1 U2 34.5(2) 9_566 9_566
O1 U1 U2 89.8(3) 13_565 9_566
O1 U1 U2 34.5(2) 13_565 .
O1 U1 O1 69.9(4) 13_565 9_566
O1 U1 O4 75.4(4) 13_565 .
O1 U1 O4 141.2(4) 9_566 .
O1 U1 O4 141.2(4) 13_565 14
O1 U1 O4 75.4(4) 9_566 14
O1 U1 O5 140.9(3) 13_565 .
O1 U1 O5 140.9(3) 9_566 .
O1 U1 O8 77.7(3) 13_565 .
O1 U1 O8 77.7(3) 9_566 .
O2 U1 U1 87.0(3) . 10_556
O2 U1 U1 34.1(2) . 2_565
O2 U1 U1 34.1(2) 2_565 2_565
O2 U1 U1 87.0(3) 2_565 10_556
O2 U1 U2 88.0(3) 2_565 .
O2 U1 U2 88.0(3) . 9_566
O2 U1 U2 33.4(2) 2_565 9_566
O2 U1 U2 33.4(2) . .
O2 U1 O1 105.1(4) . 9_566
O2 U1 O1 67.7(4) 2_565 9_566
O2 U1 O1 105.1(4) 2_565 13_565
O2 U1 O1 67.7(4) . 13_565
O2 U1 O2 67.9(4) 2_565 .
O2 U1 O4 76.1(4) . .
O2 U1 O4 140.1(4) . 14
O2 U1 O4 76.1(4) 2_565 14
O2 U1 O4 140.1(4) 2_565 .
O2 U1 O5 78.5(4) . .
O2 U1 O5 78.5(4) 2_565 .
O2 U1 O8 141.2(2) . .
O2 U1 O8 141.2(2) 2_565 .
O4 U1 U1 108.3(3) . 10_556
O4 U1 U1 107.4(3) . 2_565
O4 U1 U1 108.3(3) 14 10_556
O4 U1 U1 107.4(3) 14 2_565
O4 U1 U2 161.4(2) 14 .
O4 U1 U2 161.4(2) . 9_566
O4 U1 U2 70.0(2) 14 9_566
O4 U1 U2 70.0(2) . .
O4 U1 O4 128.6(5) 14 .
O4 U1 O5 77.9(3) . .
O4 U1 O5 77.9(3) 14 .
O4 U1 O8 78.6(3) . .
O4 U1 O8 78.6(3) 14 .
O5 U1 U1 72.5(4) . 2_565
O5 U1 U1 162.5(4) . 10_556
O5 U1 U2 108.8(3) . 9_566
O5 U1 U2 108.8(3) . .
O5 U1 O8 123.9(5) . .
O8 U1 U1 73.6(2) . 10_556
O8 U1 U1 163.6(2) . 2_565
O8 U1 U2 109.57(14) . 9_566
O8 U1 U2 109.57(14) . .
U1 U2 U1 59.07(2) 2_565 9_566
U1 U2 U1 59.27(2) 10_556 9_566
U1 U2 U1 88.566(18) 2_565 10_556
O1 U2 U1 34.05(15) . 9_566
O1 U2 U1 87.4(3) . 10_556
O1 U2 U1 34.05(15) 13_565 10_556
O1 U2 U1 87.4(3) 13_565 9_566
O1 U2 U1 34.05(15) . 2_565
O1 U2 U1 87.4(3) 13_565 2_565
O1 U2 O1 104.8(6) 13_565 .
O1 U2 O3 74.9(3) . 13_565
O1 U2 O3 140.2(2) . .
O1 U2 O3 74.9(3) . 6_566
O1 U2 O3 74.9(3) 13_565 10_556
O1 U2 O3 140.2(2) 13_565 13_565
O1 U2 O3 140.2(2) 13_565 6_566
O1 U2 O3 140.2(2) . 10_556
O1 U2 O3 74.9(3) 13_565 .
O1 U2 O6 127.6(3) 13_565 .
O1 U2 O6 127.6(3) . .
O2 U2 U1 85.6(3) . 9_566
O2 U2 U1 85.6(3) . 10_556
O2 U2 U1 33.26(14) 10_556 10_556
O2 U2 U1 85.6(3) 10_556 2_565
O2 U2 U1 33.26(14) . 2_565
O2 U2 U1 33.26(14) 10_556 9_566
O2 U2 O1 67.1(2) 10_556 .
O2 U2 O1 67.1(2) 10_556 13_565
O2 U2 O1 67.1(2) . .
O2 U2 O1 67.1(2) . 13_565
O2 U2 O2 100.8(6) 10_556 .
O2 U2 O3 77.0(3) 10_556 6_566
O2 U2 O3 139.1(2) . 10_556
O2 U2 O3 139.1(2) 10_556 .
O2 U2 O3 77.0(3) 10_556 10_556
O2 U2 O3 139.1(2) 10_556 13_565
O2 U2 O3 77.0(3) . .
O2 U2 O3 139.1(2) . 6_566
O2 U2 O3 77.0(3) . 13_565
O2 U2 O6 129.6(3) . .
O2 U2 O6 129.6(3) 10_556 .
O3 U2 U1 106.9(2) 13_565 9_566
O3 U2 U1 158.92(19) 10_556 2_565
O3 U2 U1 107.8(2) 6_566 10_556
O3 U2 U1 158.92(19) . 9_566
O3 U2 U1 107.8(2) . 2_565
O3 U2 U1 70.36(19) 13_565 2_565
O3 U2 U1 158.92(19) 13_565 10_556
O3 U2 U1 70.36(19) 10_556 10_556
O3 U2 U1 106.9(2) 6_566 2_565
O3 U2 U1 70.36(19) 6_566 9_566
O3 U2 U1 106.9(2) . 10_556
O3 U2 U1 107.8(2) 10_556 9_566
O3 U2 O3 130.7(4) 13_565 10_556
O3 U2 O3 130.7(4) . 6_566
O3 U2 O3 81.0(4) . 13_565
O3 U2 O3 79.0(4) . 10_556
O3 U2 O3 81.0(4) 6_566 10_556
O3 U2 O3 79.0(4) 6_566 13_565
O3 U2 O6 65.36(19) 13_565 .
O3 U2 O6 65.36(19) . .
O3 U2 O6 65.36(19) 6_566 .
O3 U2 O6 65.36(19) 10_556 .
O6 U2 U1 135.717(9) . 2_565
O6 U2 U1 135.717(9) . 9_566
O6 U2 U1 135.717(9) . 10_556
U1 O1 U1 110.1(4) 2_565 9_566
U1 O1 U2 111.4(3) 2_565 .
U1 O1 U2 111.4(3) 9_566 .
U1 O2 U1 111.8(4) 2_565 .
U1 O2 U2 113.3(3) . .
U1 O2 U2 113.3(3) 2_565 .
C1 O3 U2 135.2(8) . .
C1 O4 U1 136.2(9) . .
O3 C1 O4 128.2(12) . .
O3 C1 C2 118.2(14) . .
O4 C1 C2 113.4(14) . .
C3 C2 C1 117.7(13) . .
C3 C2 C7 125.0(13) . .
C7 C2 C1 117.2(14) . .
C2 C3 H3 120.0 . .
C2 C3 C4 120.0(13) . .
C4 C3 H3 120.0 . .
C3 C4 C5 114.8(14) . .
C3 C4 C8 118.5(15) . .
C5 C4 C8 126.1(15) . .
C2 C7 H7 119.2 . .
C2 C7 C6 121.7(16) . .
C6 C7 H7 119.2 . .
C4 C5 C5 121.0(14) . 7
C4 C5 C6 127.3(14) . .
C6 C5 C5 111.5(14) . 7
C7 C6 C5 110.8(15) . .
C7 C6 H6 124.6 . .
C5 C6 H6 124.6 . .
C4 C8 H8A 109.5 . .
C4 C8 H8B 109.5 . .
C4 C8 H8C 109.5 . .
H8A C8 H8B 109.5 . .
H8A C8 H8C 109.5 . .
H8B C8 H8C 109.5 . .
C9 O5 U1 129(2) . .
O5 C9 O5 138(4) 2_565 .
O5 C9 C10 111.1(19) . .
O5 C9 C10 111.1(19) 2_565 .
C11 C10 C9 119.4(13) 2_565 .
C11 C10 C9 119.4(13) 13_565 .
C11 C10 C9 119.4(13) . .
C11 C10 C9 119.4(13) 14 .
C11 C10 C11 91(2) 2_565 14
C11 C10 C11 60.1(19) . 14
C11 C10 C11 121(3) 14 13_565
C11 C10 C11 60.1(19) 2_565 13_565
C11 C10 C11 121(3) . 2_565
C11 C10 C11 91(2) . 13_565
C10 C11 C11 60.0(10) . 14
C10 C11 C11 44.5(11) . 13_565
C10 C11 H11 120.3 . .
C10 C11 C12 119.0(16) . .
C10 C11 C12 89.6(16) . 14
C11 C11 C11 90.004(3) 14 13_565
C11 C11 H11 139.0 13_565 .
C11 C11 H11 115.0 14 .
C11 C11 C12 89.8(4) 14 .
C11 C11 C12 45.3(8) 14 14
C12 C11 C11 89.7(4) 14 13_565
C12 C11 C11 89.6(5) . 13_565
C12 C11 H11 131.1 14 .
C12 C11 H11 120.5 . .
C12 C11 C12 44.5(9) . 14
C11 C12 C11 44.9(9) . 14
C11 C12 C12 90.4(5) . 13_565
C11 C12 H12 119.9 . .
C11 C12 H12 130.8 14 .
C11 C12 C13 121.6(14) . .
C11 C12 C14 118.9(10) . .
C12 C12 C11 90.2(4) 14 .
C12 C12 C11 90.3(4) 13_565 14
C12 C12 C11 45.3(8) 14 14
C12 C12 C12 90.004(1) 14 13_565
C12 C12 H12 115.0 14 .
C12 C12 H12 138.8 13_565 .
C12 C12 C13 60.5(9) 14 .
C12 C12 C14 120.3(11) 14 .
C13 C12 C11 91.4(14) . 14
C13 C12 C12 45.6(9) . 13_565
C13 C12 H12 118.3 . .
C13 C12 C14 119.5(13) . .
C14 C12 C11 134.4(11) . 14
C14 C12 C12 135.4(11) . 13_565
C12 C13 C12 88.8(18) . 13_565
C12 C13 C12 88.8(18) 2_565 14
C12 C13 C12 59.0(18) 2_565 13_565
C12 C13 C12 59.0(18) . 14
C12 C13 C12 118(2) 13_565 14
C12 C13 C12 118(2) 2_565 .
C12 C13 C13 121.2(10) . 5
C12 C13 C13 121.2(10) 14 5
C12 C13 C13 121.2(10) 2_565 5
C12 C13 C13 121.2(10) 13_565 5
C12 C14 H14A 108.5(11) . 10
C12 C14 H14A 113.2 . .
C12 C14 H14B 111.8 . .
C12 C14 H14C 103.3 . .
H12 C14 H14A 111.2 . .
H12 C14 H14B 119.7 . .
H12 C14 H14C 96.7 . .
C14 C14 C12 119.3(8) 10 .
C14 C14 H12 117.1 10 .
C14 C14 H14B 106.3 10 .
C14 C14 H14C 106.2 10 .
H14A C14 H14A 4.7 . 10
H14A C14 H14B 109.3 . .
H14A C14 H14C 109.3 . .
H14B C14 H14A 111.6 . 10
H14B C14 H14C 109.7 . .
H14C C14 H14A 111.6 . 10
C15 O8 U1 116.4(19) . .
O8 C15 O8 160(4) 5_556 .
O8 C15 C16 99.9(18) . .
O8 C15 C16 99.9(18) 5_556 .
F16A C16 F16B 100.6(15) . .
F16C C16 F16A 100.6(15) . .

loop_
_geom_bond_atom_site_label_1
_geom_bond_atom_site_label_2
_geom_bond_distance
_geom_bond_site_symmetry_2
U1 U1 3.7892(13) 10_556
U1 U1 3.8007(13) 2_565
U1 U2 3.8434(6) .
U1 U2 3.8434(6) 9_566
U1 O1 2.312(6) 13_565
U1 O1 2.312(6) 9_566
U1 O2 2.295(6) 2_565
U1 O2 2.295(6) .
U1 O4 2.377(8) 14
U1 O4 2.377(8) .
U1 O5 2.383(15) .
U1 O8 2.491(15) .
U2 O1 2.340(10) .
U2 O1 2.340(10) 13_565
U2 O2 2.305(10) .
U2 O2 2.305(10) 10_556
U2 O3 2.401(7) .
U2 O3 2.401(7) 10_556
U2 O3 2.401(7) 6_566
U2 O3 2.401(7) 13_565
U2 O6 2.653(18) .
O3 C1 1.217(16) .
O4 C1 1.255(17) .
C1 C2 1.514(17) .
C2 C3 1.403(19) .
C2 C7 1.413(19) .
C3 H3 0.9500 .
C3 C4 1.412(17) .
C4 C5 1.44(2) .
C4 C8 1.555(10) .
C7 H7 0.9500 .
C7 C6 1.424(19) .
C5 C5 1.55(3) 7
C5 C6 1.53(2) .
C6 H6 0.9500 .
C8 H8A 0.9800 .
C8 H8B 0.9800 .
C8 H8C 0.9800 .
O5 C9 1.27(2) .
C9 C10 1.493(15) .
C10 C11 1.384(14) .
C10 C11 1.384(14) 2_565
C10 C11 1.384(14) 13_565
C10 C11 1.384(14) 14
C11 C11 1.39(4) 14
C11 C11 1.97(3) 13_565
C11 H11 0.9490 .
C11 C12 1.395(15) .
C11 C12 1.96(3) 14
C12 C12 1.95(3) 13_565
C12 C12 1.38(4) 14
C12 H12 0.9485 .
C12 C13 1.397(12) .
C12 C14 1.53(2) .
C13 C13 1.51(2) 5
C14 H12 0.5873 .
C14 C14 1.46(6) 10
C14 H14A 0.9431 .
C14 H14A 0.53(6) 10
C14 H14B 0.9512 .
C14 H14C 0.9509 .
O8 C15 1.208(10) .
C15 C16 1.454(19) .
C16 F16A 1.411(16) 10_556
C16 F16A 1.411(16) 14
C16 F16A 1.411(16) 5_556
C16 F16A 1.411(16) .
C16 F16B 1.411(16) .
C16 F16B 1.411(16) 14
C16 F16B 1.411(16) 5_556
C16 F16B 1.411(16) 10_556
C16 F16C 1.411(16) 14
C16 F16C 1.411(16) 10_556
C16 F16C 1.411(16) 5_556
C16 F16C 1.411(16) .

loop_
_geom_torsion_atom_site_label_1
_geom_torsion_atom_site_label_2
_geom_torsion_atom_site_label_3
_geom_torsion_atom_site_label_4
_geom_torsion
_geom_torsion_site_symmetry_1
_geom_torsion_site_symmetry_4
U1 O4 C1 O3 2(3) . .
U1 O4 C1 C2 176.7(11) . .
U1 O5 C9 O5 0.000(10) . 2_565
U1 O5 C9 C10 180.000(6) . .
U1 O8 C15 O8 0.000(12) . 5_556
U1 O8 C15 C16 180.000(4) . .
U2 O3 C1 O4 -5(3) . .
U2 O3 C1 C2 -179.2(9) . .
O3 C1 C2 C3 5(2) . .
O3 C1 C2 C7 -173.3(15) . .
O4 C1 C2 C3 -170.0(15) . .
O4 C1 C2 C7 11(2) . .
C1 C2 C3 C4 -179.6(15) . .
C1 C2 C7 C6 -178.3(16) . .
C2 C3 C4 C5 -3(2) . .
C2 C3 C4 C8 -175.3(18) . .
C2 C7 C6 C5 0(3) . .
C3 C2 C7 C6 3(3) . .
C3 C4 C5 C5 -177.5(17) . 7
C3 C4 C5 C6 7(3) . .
C4 C5 C6 C7 -5(3) . .
C7 C2 C3 C4 -1(3) . .
C5 C5 C6 C7 179.2(16) 7 .
C8 C4 C5 C5 -6(3) . 7
C8 C4 C5 C6 178(2) . .
O5 C9 C10 C11 144.9(11) 2_565 .
O5 C9 C10 C11 35.1(11) . 14
O5 C9 C10 C11 -35.1(11) . .
O5 C9 C10 C11 -144.9(11) . 13_565
O5 C9 C10 C11 -35.1(11) 2_565 2_565
O5 C9 C10 C11 -144.9(11) 2_565 14
O5 C9 C10 C11 35.1(11) 2_565 13_565
O5 C9 C10 C11 144.9(11) . 2_565
C9 C10 C11 C11 109.0(10) . 14
C9 C10 C11 C11 -125.0(15) . 13_565
C9 C10 C11 C12 -179.9(3) . .
C9 C10 C11 C12 145.0(3) . 14
C10 C11 C12 C11 -55.0(11) . 14
C10 C11 C12 C12 -54.9(11) . 14
C10 C11 C12 C12 35.1(11) . 13_565
C10 C11 C12 C13 -0.1(6) . .
C10 C11 C12 C14 179.7(12) . .
C11 C10 C11 C11 -71.0(10) 2_565 14
C11 C10 C11 C11 55.0(15) 2_565 13_565
C11 C10 C11 C11 -126.0(18) 13_565 14
C11 C10 C11 C11 126.0(18) 14 13_565
C11 C10 C11 C12 36.0(11) 14 14
C11 C10 C11 C12 71.0(11) 14 .
C11 C10 C11 C12 -55.0(16) 13_565 .
C11 C10 C11 C12 -90.0(15) 13_565 14
C11 C10 C11 C12 -35.0(3) 2_565 14
C11 C10 C11 C12 0.1(3) 2_565 .
C11 C11 C12 C11 -90.005(5) 13_565 14
C11 C11 C12 C12 -90.004(5) 13_565 14
C11 C11 C12 C12 90.007(3) 14 13_565
C11 C11 C12 C12 0.001(5) 13_565 13_565
C11 C11 C12 C12 0.001(1) 14 14
C11 C11 C12 C13 -35.2(11) 13_565 .
C11 C11 C12 C13 54.8(11) 14 .
C11 C11 C12 C14 144.7(13) 13_565 .
C11 C11 C12 C14 -125.3(13) 14 .
C11 C12 C13 C12 0.1(3) . 2_565
C11 C12 C13 C12 -69.9(9) . 14
C11 C12 C13 C12 -34.7(10) 14 14
C11 C12 C13 C12 53.7(14) . 13_565
C11 C12 C13 C12 89.0(13) 14 13_565
C11 C12 C13 C12 35.3(3) 14 2_565
C11 C12 C13 C13 -179.9(3) . 5
C11 C12 C13 C13 -144.7(3) 14 5
C11 C12 C14 C14 179.9(3) . 10
C11 C12 C14 C14 126.2(14) 14 10
C12 C11 C12 C11 -0.001(1) 14 14
C12 C11 C12 C12 90.005(3) 14 13_565
C12 C11 C12 C13 54.8(11) 14 .
C12 C11 C12 C14 -125.3(13) 14 .
C12 C12 C13 C12 70.0(9) 14 2_565
C12 C12 C13 C12 -53.7(13) 13_565 2_565
C12 C12 C13 C12 123.7(14) 14 13_565
C12 C12 C13 C12 -123.7(14) 13_565 14
C12 C12 C13 C13 -110.0(9) 14 5
C12 C12 C13 C13 126.3(13) 13_565 5
C12 C12 C14 C14 70.9(10) 14 10
C12 C12 C14 C14 -55.4(15) 13_565 10
C13 C12 C14 C14 -0.2(11) . 10
C14 C12 C13 C12 -179.8(12) . 2_565
C14 C12 C13 C12 -126.1(16) . 13_565
C14 C12 C13 C12 110.2(13) . 14
C14 C12 C13 C13 0.2(12) . 5

loop_
_platon_squeeze_void_nr
_platon_squeeze_void_average_x
_platon_squeeze_void_average_y
_platon_squeeze_void_average_z
_platon_squeeze_void_volume
_platon_squeeze_void_count_electrons
_platon_squeeze_void_content
1 -0.011 -0.007 -0.035 7119 1826 ' '
